data_4072605
loop_
_publ_author_name
'Gerlach, Daniela'
'Brendler, Erica'
'Heine, Thomas'
'Wagler, J\"org'

_publ_contact_author
;Wagler, J\"org 
 Institut f\"ur Anorganische Chemie  
 Technische Universit\"at Bergakademie Freiberg
 Leipziger Str. 29 
 09596 Freiberg 
 Bundesrepublik Deutschland
;
_publ_section_title
;
 Dianion of Pyrrole-2-N-(o-hydroxyphenyl)carbaldimine as an Interesting
 Tridentate (ONN) Ligand System in Hypercoordinate Silicon Complexes
;
_journal_issue 1
_journal_name_full Organometallics
_journal_page_first 234
_journal_paper_doi 10.1021/om060869b
_journal_volume 26
_journal_year 2007
_chemical_formula_moiety 'C18 H16 N2 O Si'
_chemical_formula_sum 'C18 H16 N2 O Si'
_chemical_formula_weight 304.42
_chemical_melting_point 358
_chemical_name_systematic
; 
 Pyrrole-2-N-(o-oxyphenyl)-carbaldiminato-methylphenylsilane 
;
_space_group_IT_number 14
_symmetry_cell_setting monoclinic
_symmetry_space_group_name_Hall '-P 2ybc'
_symmetry_space_group_name_H-M 'P 1 21/c 1'
_atom_sites_solution_hydrogens geom
_atom_sites_solution_primary direct
_atom_sites_solution_secondary difmap
_audit_creation_method SHELXL-97
_cell_angle_alpha 90.00
_cell_angle_beta 99.0770(10)
_cell_angle_gamma 90.00
_cell_formula_units_Z 8
_cell_length_a 9.3085(3)
_cell_length_b 16.5473(7)
_cell_length_c 20.5981(9)
_cell_measurement_reflns_used 8990
_cell_measurement_temperature 296(2)
_cell_measurement_theta_max 25.75
_cell_measurement_theta_min 2.35
_cell_volume 3133.0(2)
_computing_cell_refinement 'Bruker SMART'
_computing_data_collection 'Bruker SMART'
_computing_data_reduction 'Bruker SAINT'
_computing_molecular_graphics 'ORTEP32 (Farugia)'
_computing_publication_material 'Ciftab (Sheldrick)'
_computing_structure_refinement 'SHELXL-97 (Sheldrick, 1997)'
_computing_structure_solution 'SHELXS-97 (Sheldrick, 1990)'
_diffrn_ambient_temperature 296(2)
_diffrn_measured_fraction_theta_full 0.998
_diffrn_measured_fraction_theta_max 0.998
_diffrn_measurement_device_type 'CCD area detector'
_diffrn_measurement_method 'phi and omega scans'
_diffrn_radiation_monochromator graphite
_diffrn_radiation_source 'fine-focus sealed tube'
_diffrn_radiation_type MoK\a
_diffrn_radiation_wavelength 0.71073
_diffrn_reflns_av_R_equivalents 0.0284
_diffrn_reflns_av_sigmaI/netI 0.0235
_diffrn_reflns_limit_h_max 11
_diffrn_reflns_limit_h_min -11
_diffrn_reflns_limit_k_max 20
_diffrn_reflns_limit_k_min -20
_diffrn_reflns_limit_l_max 22
_diffrn_reflns_limit_l_min -25
_diffrn_reflns_number 32273
_diffrn_reflns_theta_full 26.00
_diffrn_reflns_theta_max 26.00
_diffrn_reflns_theta_min 2.74
_exptl_absorpt_coefficient_mu 0.153
_exptl_absorpt_correction_type none
_exptl_crystal_colour red
_exptl_crystal_density_diffrn 1.291
_exptl_crystal_density_method 'not measured'
_exptl_crystal_description needle
_exptl_crystal_F_000 1280
_exptl_crystal_size_max 0.60
_exptl_crystal_size_mid 0.21
_exptl_crystal_size_min 0.08
_refine_diff_density_max 0.192
_refine_diff_density_min -0.245
_refine_diff_density_rms 0.032
_refine_ls_extinction_method none
_refine_ls_goodness_of_fit_ref 1.045
_refine_ls_hydrogen_treatment constr
_refine_ls_matrix_type full
_refine_ls_number_parameters 397
_refine_ls_number_reflns 6160
_refine_ls_number_restraints 0
_refine_ls_restrained_S_all 1.045
_refine_ls_R_factor_all 0.0637
_refine_ls_R_factor_gt 0.0374
_refine_ls_shift/su_max 0.001
_refine_ls_shift/su_mean 0.000
_refine_ls_structure_factor_coef Fsqd
_refine_ls_weighting_details 'calc w=1/[\s^2^(Fo^2^)+(0.0521P)^2^+0.4462P] where P=(Fo^2^+2Fc^2^)/3'
_refine_ls_weighting_scheme calc
_refine_ls_wR_factor_gt 0.0978
_refine_ls_wR_factor_ref 0.1077
_reflns_number_gt 4341
_reflns_number_total 6160
_reflns_threshold_expression >2sigma(I)
_cod_data_source_file om060869bsi20061113_084943.cif
_cod_data_source_block compound_3
_cod_depositor_comments
;
The following automatic conversions were performed:

'_chemical_melting_point' value '358 K' was changed to '358' - the
value should be numeric and without a unit designator.

Automatic conversion script
Id: cif_fix_values 1715 2011-07-08 13:25:40Z adriana 
;
_cod_original_sg_symbol_Hall -P2ybc
_cod_original_sg_symbol_H-M P21/c
_cod_database_code 4072605

loop_
_symmetry_equiv_pos_as_xyz
'x, y, z'
'-x, y+1/2, -z+1/2'
'-x, -y, -z'
'x, -y-1/2, z-1/2'

loop_
_atom_site_label
_atom_site_type_symbol
_atom_site_fract_x
_atom_site_fract_y
_atom_site_fract_z
_atom_site_U_iso_or_equiv
_atom_site_adp_type
_atom_site_occupancy
_atom_site_symmetry_multiplicity
_atom_site_calc_flag
_atom_site_refinement_flags
Si1 Si 0.94631(5) 0.99320(3) 0.35065(2) 0.05506(15) Uani 1 1 d .
O1 O 1.06122(15) 1.07055(7) 0.32820(6) 0.0658(3) Uani 1 1 d .
N1 N 0.78747(16) 0.91807(10) 0.34637(8) 0.0649(4) Uani 1 1 d .
N2 N 0.89949(14) 0.97834(8) 0.25843(7) 0.0500(3) Uani 1 1 d .
C1 C 0.7131(3) 0.87972(15) 0.38860(12) 0.0863(7) Uani 1 1 d .
H1 H 0.7245 0.8892 0.4336 0.104 Uiso 1 1 calc R
C2 C 0.6176(3) 0.82435(16) 0.35510(14) 0.0913(7) Uani 1 1 d .
H2 H 0.5550 0.7905 0.3734 0.110 Uiso 1 1 calc R
C3 C 0.6321(2) 0.82840(13) 0.28970(13) 0.0765(6) Uani 1 1 d .
H3 H 0.5813 0.7982 0.2554 0.092 Uiso 1 1 calc R
C4 C 0.73793(19) 0.88672(11) 0.28511(9) 0.0587(5) Uani 1 1 d .
C5 C 0.80371(18) 0.92309(11) 0.23658(9) 0.0559(4) Uani 1 1 d .
H5 H 0.7815 0.9093 0.1924 0.067 Uiso 1 1 calc R
C6 C 0.97987(17) 1.02705(10) 0.22199(8) 0.0493(4) Uani 1 1 d .
C7 C 0.9764(2) 1.03040(12) 0.15498(9) 0.0622(5) Uani 1 1 d .
H7 H 0.9161 0.9961 0.1271 0.075 Uiso 1 1 calc R
C8 C 1.0644(2) 1.08588(13) 0.12990(10) 0.0692(5) Uani 1 1 d .
H8 H 1.0635 1.0888 0.0847 0.083 Uiso 1 1 calc R
C9 C 1.1534(2) 1.13681(12) 0.17115(10) 0.0681(5) Uani 1 1 d .
H9 H 1.2117 1.1738 0.1535 0.082 Uiso 1 1 calc R
C10 C 1.1572(2) 1.13363(11) 0.23839(10) 0.0642(5) Uani 1 1 d .
H10 H 1.2175 1.1681 0.2660 0.077 Uiso 1 1 calc R
C11 C 1.06979(19) 1.07830(10) 0.26395(8) 0.0530(4) Uani 1 1 d .
C12 C 1.09313(19) 0.92094(11) 0.38784(8) 0.0558(4) Uani 1 1 d .
C13 C 1.2304(2) 0.95025(14) 0.41300(10) 0.0720(5) Uani 1 1 d .
H13 H 1.2510 1.0047 0.4082 0.086 Uiso 1 1 calc R
C14 C 1.3380(2) 0.89931(18) 0.44531(12) 0.0913(7) Uani 1 1 d .
H14 H 1.4286 0.9203 0.4628 0.110 Uiso 1 1 calc R
C15 C 1.3113(3) 0.81903(19) 0.45146(12) 0.0934(8) Uani 1 1 d .
H15 H 1.3833 0.7852 0.4729 0.112 Uiso 1 1 calc R
C16 C 1.1793(3) 0.78865(15) 0.42614(11) 0.0853(7) Uani 1 1 d .
H16 H 1.1614 0.7336 0.4295 0.102 Uiso 1 1 calc R
C17 C 1.0714(2) 0.83867(12) 0.39540(10) 0.0691(5) Uani 1 1 d .
H17 H 0.9810 0.8166 0.3791 0.083 Uiso 1 1 calc R
C18 C 0.8769(3) 1.05904(13) 0.41249(10) 0.0821(6) Uani 1 1 d .
H18A H 0.9544 1.0927 0.4337 0.123 Uiso 1 1 d R
H18B H 0.8412 1.0259 0.4447 0.123 Uiso 1 1 d R
H18C H 0.7995 1.0924 0.3908 0.123 Uiso 1 1 d R
Si2 Si 0.34563(6) 0.92183(3) 0.09755(2) 0.05373(15) Uani 1 1 d .
O2 O 0.44698(17) 1.00897(8) 0.08494(6) 0.0767(4) Uani 1 1 d .
N3 N 0.21349(17) 0.85236(9) 0.13338(7) 0.0621(4) Uani 1 1 d .
N4 N 0.37291(14) 0.95860(8) 0.18583(6) 0.0496(3) Uani 1 1 d .
C19 C 0.1176(2) 0.79376(13) 0.11187(11) 0.0809(6) Uani 1 1 d .
H19 H 0.0982 0.7752 0.0688 0.097 Uiso 1 1 calc R
C20 C 0.0521(2) 0.76507(13) 0.16300(12) 0.0777(6) Uani 1 1 d .
H20 H -0.0176 0.7244 0.1604 0.093 Uiso 1 1 calc R
C21 C 0.1086(2) 0.80761(12) 0.21812(11) 0.0656(5) Uani 1 1 d .
H21 H 0.0843 0.8018 0.2600 0.079 Uiso 1 1 calc R
C22 C 0.20942(19) 0.86126(10) 0.19923(9) 0.0531(4) Uani 1 1 d .
C23 C 0.30249(19) 0.92200(11) 0.22724(9) 0.0545(4) Uani 1 1 d .
H23 H 0.3135 0.9353 0.2716 0.065 Uiso 1 1 calc R
C24 C 0.47204(17) 1.02258(10) 0.19745(9) 0.0517(4) Uani 1 1 d .
C25 C 0.5293(2) 1.05923(12) 0.25638(10) 0.0659(5) Uani 1 1 d .
H25 H 0.5045 1.0416 0.2960 0.079 Uiso 1 1 calc R
C26 C 0.6250(2) 1.12329(13) 0.25404(13) 0.0792(7) Uani 1 1 d .
H26 H 0.6651 1.1489 0.2929 0.095 Uiso 1 1 calc R
C27 C 0.6613(2) 1.14927(13) 0.19590(14) 0.0805(6) Uani 1 1 d .
H27 H 0.7252 1.1925 0.1958 0.097 Uiso 1 1 calc R
C28 C 0.6057(2) 1.11297(12) 0.13764(12) 0.0757(6) Uani 1 1 d .
H28 H 0.6312 1.1311 0.0982 0.091 Uiso 1 1 calc R
C29 C 0.5105(2) 1.04865(11) 0.13856(9) 0.0600(5) Uani 1 1 d .
C30 C 0.48633(19) 0.84335(11) 0.08668(8) 0.0556(4) Uani 1 1 d .
C31 C 0.4922(2) 0.76661(12) 0.11392(10) 0.0713(5) Uani 1 1 d .
H31 H 0.4243 0.7527 0.1406 0.086 Uiso 1 1 calc R
C32 C 0.5942(3) 0.71018(15) 0.10311(12) 0.0874(7) Uani 1 1 d .
H32 H 0.5948 0.6596 0.1227 0.105 Uiso 1 1 calc R
C33 C 0.6937(3) 0.72809(18) 0.06396(14) 0.0964(8) Uani 1 1 d .
H33 H 0.7631 0.6900 0.0568 0.116 Uiso 1 1 calc R
C34 C 0.6917(3) 0.80240(19) 0.03511(15) 0.1026(8) Uani 1 1 d .
H34 H 0.7588 0.8147 0.0076 0.123 Uiso 1 1 calc R
C35 C 0.5898(2) 0.85971(14) 0.04666(11) 0.0798(6) Uani 1 1 d .
H35 H 0.5908 0.9103 0.0271 0.096 Uiso 1 1 calc R
C36 C 0.2144(2) 0.94105(12) 0.02125(9) 0.0684(5) Uani 1 1 d .
H36A H 0.1394 0.9769 0.0309 0.103 Uiso 1 1 d R
H36B H 0.1716 0.8909 0.0047 0.103 Uiso 1 1 d R
H36C H 0.2644 0.9653 -0.0112 0.103 Uiso 1 1 d R

loop_
_atom_site_aniso_label
_atom_site_aniso_U_11
_atom_site_aniso_U_22
_atom_site_aniso_U_33
_atom_site_aniso_U_23
_atom_site_aniso_U_13
_atom_site_aniso_U_12
Si1 0.0663(3) 0.0560(3) 0.0431(3) -0.0019(2) 0.0092(2) 0.0109(2)
O1 0.0922(9) 0.0580(8) 0.0461(7) -0.0045(6) 0.0074(6) -0.0066(7)
N1 0.0629(9) 0.0729(10) 0.0619(10) 0.0051(8) 0.0189(8) 0.0076(8)
N2 0.0511(8) 0.0509(8) 0.0470(8) -0.0010(6) 0.0047(6) 0.0110(6)
C1 0.0879(15) 0.0982(18) 0.0802(16) 0.0073(14) 0.0364(13) 0.0057(14)
C2 0.0778(15) 0.0879(17) 0.116(2) 0.0087(15) 0.0387(14) -0.0065(13)
C3 0.0607(12) 0.0716(13) 0.0983(18) -0.0007(12) 0.0155(11) 0.0043(10)
C4 0.0524(10) 0.0585(11) 0.0645(12) -0.0003(9) 0.0075(9) 0.0100(8)
C5 0.0526(10) 0.0581(11) 0.0550(10) -0.0028(9) 0.0018(8) 0.0123(9)
C6 0.0502(9) 0.0510(10) 0.0459(9) 0.0014(8) 0.0051(7) 0.0154(7)
C7 0.0647(11) 0.0709(12) 0.0488(10) -0.0011(9) 0.0024(9) 0.0095(9)
C8 0.0796(13) 0.0773(13) 0.0527(11) 0.0091(10) 0.0165(10) 0.0127(11)
C9 0.0719(12) 0.0656(12) 0.0696(13) 0.0093(10) 0.0203(11) 0.0071(10)
C10 0.0684(12) 0.0555(11) 0.0682(13) -0.0014(9) 0.0091(10) 0.0031(9)
C11 0.0602(10) 0.0488(9) 0.0493(10) -0.0006(8) 0.0070(8) 0.0130(8)
C12 0.0636(11) 0.0650(11) 0.0398(9) -0.0020(8) 0.0111(8) 0.0104(9)
C13 0.0706(13) 0.0814(14) 0.0638(13) -0.0055(11) 0.0098(10) 0.0114(11)
C14 0.0654(13) 0.122(2) 0.0828(16) -0.0109(15) 0.0002(12) 0.0236(14)
C15 0.0940(18) 0.112(2) 0.0747(16) 0.0155(15) 0.0143(13) 0.0495(16)
C16 0.0993(17) 0.0817(15) 0.0773(15) 0.0213(12) 0.0208(13) 0.0302(14)
C17 0.0772(13) 0.0668(13) 0.0639(12) 0.0085(10) 0.0127(10) 0.0129(10)
C18 0.1072(17) 0.0777(14) 0.0645(13) -0.0075(11) 0.0234(12) 0.0230(13)
Si2 0.0723(3) 0.0478(3) 0.0393(3) -0.0010(2) 0.0032(2) -0.0123(2)
O2 0.1185(11) 0.0594(8) 0.0500(8) -0.0008(6) 0.0068(7) -0.0347(8)
N3 0.0720(10) 0.0623(9) 0.0511(9) 0.0008(7) 0.0073(7) -0.0170(8)
N4 0.0557(8) 0.0485(8) 0.0427(8) -0.0020(6) 0.0023(6) 0.0039(6)
C19 0.0925(15) 0.0770(14) 0.0712(14) -0.0007(11) 0.0063(12) -0.0354(12)
C20 0.0736(13) 0.0675(13) 0.0930(17) 0.0143(12) 0.0167(12) -0.0157(11)
C21 0.0650(11) 0.0623(12) 0.0742(13) 0.0203(10) 0.0255(10) 0.0144(9)
C22 0.0572(10) 0.0528(10) 0.0504(10) 0.0071(8) 0.0115(8) 0.0104(8)
C23 0.0612(10) 0.0583(10) 0.0435(9) 0.0011(8) 0.0063(8) 0.0162(9)
C24 0.0500(9) 0.0451(9) 0.0564(10) -0.0115(8) -0.0023(8) 0.0095(7)
C25 0.0670(11) 0.0641(12) 0.0623(12) -0.0207(9) -0.0035(9) 0.0157(10)
C26 0.0656(12) 0.0687(14) 0.0948(17) -0.0420(13) -0.0138(12) 0.0080(10)
C27 0.0692(13) 0.0594(13) 0.1103(19) -0.0256(13) 0.0062(13) -0.0075(10)
C28 0.0849(14) 0.0535(11) 0.0899(16) -0.0131(11) 0.0171(12) -0.0147(10)
C29 0.0694(11) 0.0478(10) 0.0609(12) -0.0087(9) 0.0050(9) -0.0051(9)
C30 0.0647(10) 0.0570(10) 0.0421(9) 0.0010(8) -0.0011(8) -0.0127(9)
C31 0.0925(14) 0.0639(12) 0.0570(12) 0.0080(10) 0.0106(10) -0.0009(11)
C32 0.1070(18) 0.0728(15) 0.0767(16) 0.0092(12) -0.0037(14) 0.0102(14)
C33 0.0802(16) 0.103(2) 0.101(2) -0.0004(16) -0.0029(14) 0.0237(14)
C34 0.0745(15) 0.118(2) 0.121(2) 0.0134(18) 0.0334(15) 0.0080(15)
C35 0.0720(13) 0.0812(15) 0.0868(16) 0.0168(12) 0.0141(12) -0.0072(12)
C36 0.0818(13) 0.0669(12) 0.0529(11) -0.0011(9) 0.0000(10) 0.0032(10)

loop_
_atom_type_symbol
_atom_type_description
_atom_type_scat_dispersion_real
_atom_type_scat_dispersion_imag
_atom_type_scat_source
C C 0.0033 0.0016 'International Tables Vol C Tables 4.2.6.8 and 6.1.1.4'
H H 0.0000 0.0000 'International Tables Vol C Tables 4.2.6.8 and 6.1.1.4'
N N 0.0061 0.0033 'International Tables Vol C Tables 4.2.6.8 and 6.1.1.4'
O O 0.0106 0.0060 'International Tables Vol C Tables 4.2.6.8 and 6.1.1.4'
Si Si 0.0817 0.0704 'International Tables Vol C Tables 4.2.6.8 and 6.1.1.4'

loop_
_geom_angle_atom_site_label_1
_geom_angle_atom_site_label_2
_geom_angle_atom_site_label_3
_geom_angle
O1 Si1 C18 92.55(9)
O1 Si1 C12 97.76(8)
C18 Si1 C12 113.55(9)
O1 Si1 N2 83.41(6)
C18 Si1 N2 135.18(8)
C12 Si1 N2 111.22(7)
O1 Si1 N1 160.82(7)
C18 Si1 N1 93.58(9)
C12 Si1 N1 96.40(8)
N2 Si1 N1 79.44(7)
C11 O1 Si1 117.20(11)
C1 N1 C4 106.36(18)
C1 N1 Si1 137.88(17)
C4 N1 Si1 115.47(13)
C5 N2 C6 127.83(15)
C5 N2 Si1 118.18(12)
C6 N2 Si1 113.92(11)
N1 C1 C2 110.1(2)
N1 C1 H1 124.9
C2 C1 H1 124.9
C3 C2 C1 107.6(2)
C3 C2 H2 126.2
C1 C2 H2 126.2
C2 C3 C4 106.2(2)
C2 C3 H3 126.9
C4 C3 H3 126.9
N1 C4 C5 112.02(17)
N1 C4 C3 109.72(18)
C5 C4 C3 138.2(2)
N2 C5 C4 114.19(17)
N2 C5 H5 122.9
C4 C5 H5 122.9
C7 C6 C11 120.97(17)
C7 C6 N2 129.22(17)
C11 C6 N2 109.79(15)
C6 C7 C8 118.65(18)
C6 C7 H7 120.7
C8 C7 H7 120.7
C9 C8 C7 120.63(18)
C9 C8 H8 119.7
C7 C8 H8 119.7
C8 C9 C10 120.89(19)
C8 C9 H9 119.6
C10 C9 H9 119.6
C9 C10 C11 118.92(19)
C9 C10 H10 120.5
C11 C10 H10 120.5
O1 C11 C10 124.60(17)
O1 C11 C6 115.44(16)
C10 C11 C6 119.94(17)
C13 C12 C17 116.23(18)
C13 C12 Si1 119.72(15)
C17 C12 Si1 123.95(15)
C12 C13 C14 121.1(2)
C12 C13 H13 119.5
C14 C13 H13 119.5
C15 C14 C13 120.4(2)
C15 C14 H14 119.8
C13 C14 H14 119.8
C16 C15 C14 119.7(2)
C16 C15 H15 120.2
C14 C15 H15 120.2
C15 C16 C17 120.4(2)
C15 C16 H16 119.8
C17 C16 H16 119.8
C16 C17 C12 122.2(2)
C16 C17 H17 118.9
C12 C17 H17 118.9
Si1 C18 H18A 109.5
Si1 C18 H18B 109.5
H18A C18 H18B 109.5
Si1 C18 H18C 109.5
H18A C18 H18C 109.5
H18B C18 H18C 109.5
O2 Si2 C36 91.78(8)
O2 Si2 C30 98.51(8)
C36 Si2 C30 113.21(8)
O2 Si2 N4 83.41(6)
C36 Si2 N4 136.58(8)
C30 Si2 N4 110.18(7)
O2 Si2 N3 159.77(7)
C36 Si2 N3 92.98(8)
C30 Si2 N3 97.64(7)
N4 Si2 N3 79.63(6)
C29 O2 Si2 117.11(12)
C19 N3 C22 106.43(16)
C19 N3 Si2 137.68(14)
C22 N3 Si2 115.89(12)
C23 N4 C24 128.70(15)
C23 N4 Si2 118.24(12)
C24 N4 Si2 113.05(11)
N3 C19 C20 110.3(2)
N3 C19 H19 124.9
C20 C19 H19 124.9
C21 C20 C19 107.30(18)
C21 C20 H20 126.3
C19 C20 H20 126.3
C20 C21 C22 106.51(18)
C20 C21 H21 126.7
C22 C21 H21 126.7
N3 C22 C21 109.47(17)
N3 C22 C23 112.04(15)
C21 C22 C23 138.45(18)
N4 C23 C22 114.12(16)
N4 C23 H23 122.9
C22 C23 H23 122.9
C25 C24 C29 120.89(18)
C25 C24 N4 129.23(18)
C29 C24 N4 109.87(15)
C24 C25 C26 117.6(2)
C24 C25 H25 121.2
C26 C25 H25 121.2
C27 C26 C25 121.30(19)
C27 C26 H26 119.4
C25 C26 H26 119.4
C26 C27 C28 121.3(2)
C26 C27 H27 119.4
C28 C27 H27 119.4
C27 C28 C29 118.6(2)
C27 C28 H28 120.7
C29 C28 H28 120.7
O2 C29 C24 115.32(16)
O2 C29 C28 124.38(18)
C24 C29 C28 120.29(18)
C31 C30 C35 115.58(19)
C31 C30 Si2 124.59(15)
C35 C30 Si2 119.77(15)
C32 C31 C30 122.8(2)
C32 C31 H31 118.6
C30 C31 H31 118.6
C33 C32 C31 120.2(2)
C33 C32 H32 119.9
C31 C32 H32 119.9
C32 C33 C34 119.5(2)
C32 C33 H33 120.2
C34 C33 H33 120.2
C33 C34 C35 120.3(2)
C33 C34 H34 119.9
C35 C34 H34 119.9
C34 C35 C30 121.7(2)
C34 C35 H35 119.2
C30 C35 H35 119.2
Si2 C36 H36A 109.5
Si2 C36 H36B 109.5
H36A C36 H36B 109.5
Si2 C36 H36C 109.5
H36A C36 H36C 109.5
H36B C36 H36C 109.5

loop_
_geom_bond_atom_site_label_1
_geom_bond_atom_site_label_2
_geom_bond_distance
Si1 O1 1.7755(14)
Si1 C18 1.867(2)
Si1 C12 1.8851(18)
Si1 N2 1.8969(14)
Si1 N1 1.9231(17)
O1 C11 1.344(2)
N1 C1 1.352(3)
N1 C4 1.375(2)
N2 C5 1.306(2)
N2 C6 1.396(2)
C1 C2 1.383(3)
C1 H1 0.9300
C2 C3 1.376(3)
C2 H2 0.9300
C3 C4 1.393(3)
C3 H3 0.9300
C4 C5 1.389(3)
C5 H5 0.9300
C6 C7 1.377(2)
C6 C11 1.392(2)
C7 C8 1.384(3)
C7 H7 0.9300
C8 C9 1.377(3)
C8 H8 0.9300
C9 C10 1.381(3)
C9 H9 0.9300
C10 C11 1.383(3)
C10 H10 0.9300
C12 C13 1.389(3)
C12 C17 1.389(3)
C13 C14 1.395(3)
C13 H13 0.9300
C14 C15 1.361(4)
C14 H14 0.9300
C15 C16 1.354(3)
C15 H15 0.9300
C16 C17 1.376(3)
C16 H16 0.9300
C17 H17 0.9300
C18 H18A 0.9600
C18 H18B 0.9600
C18 H18C 0.9600
Si2 O2 1.7648(13)
Si2 C36 1.8595(19)
Si2 C30 1.8826(19)
Si2 N4 1.8962(14)
Si2 N3 1.9145(15)
O2 C29 1.340(2)
N3 C19 1.345(2)
N3 C22 1.371(2)
N4 C23 1.304(2)
N4 C24 1.400(2)
C19 C20 1.382(3)
C19 H19 0.9300
C20 C21 1.368(3)
C20 H20 0.9300
C21 C22 1.391(3)
C21 H21 0.9300
C22 C23 1.391(2)
C23 H23 0.9300
C24 C25 1.386(2)
C24 C29 1.387(3)
C25 C26 1.391(3)
C25 H25 0.9300
C26 C27 1.364(3)
C26 H26 0.9300
C27 C28 1.369(3)
C27 H27 0.9300
C28 C29 1.387(3)
C28 H28 0.9300
C30 C31 1.386(2)
C30 C35 1.390(3)
C31 C32 1.374(3)
C31 H31 0.9300
C32 C33 1.354(3)
C32 H32 0.9300
C33 C34 1.365(4)
C33 H33 0.9300
C34 C35 1.388(3)
C34 H34 0.9300
C35 H35 0.9300
C36 H36A 0.9600
C36 H36B 0.9600
C36 H36C 0.9600

loop_
_geom_torsion_atom_site_label_1
_geom_torsion_atom_site_label_2
_geom_torsion_atom_site_label_3
_geom_torsion_atom_site_label_4
_geom_torsion
C18 Si1 O1 C11 -139.54(14)
C12 Si1 O1 C11 106.27(13)
N2 Si1 O1 C11 -4.34(12)
N1 Si1 O1 C11 -31.0(3)
O1 Si1 N1 C1 -152.8(2)
C18 Si1 N1 C1 -44.4(2)
C12 Si1 N1 C1 69.8(2)
N2 Si1 N1 C1 -179.7(2)
O1 Si1 N1 C4 34.4(3)
C18 Si1 N1 C4 142.77(14)
C12 Si1 N1 C4 -103.03(13)
N2 Si1 N1 C4 7.43(12)
O1 Si1 N2 C5 -178.61(13)
C18 Si1 N2 C5 -91.64(17)
C12 Si1 N2 C5 85.59(13)
N1 Si1 N2 C5 -7.23(12)
O1 Si1 N2 C6 4.31(11)
C18 Si1 N2 C6 91.28(16)
C12 Si1 N2 C6 -91.49(12)
N1 Si1 N2 C6 175.68(11)
C4 N1 C1 C2 0.2(2)
Si1 N1 C1 C2 -173.06(16)
N1 C1 C2 C3 -0.3(3)
C1 C2 C3 C4 0.2(3)
C1 N1 C4 C5 178.35(16)
Si1 N1 C4 C5 -6.63(19)
C1 N1 C4 C3 -0.1(2)
Si1 N1 C4 C3 174.96(12)
C2 C3 C4 N1 -0.1(2)
C2 C3 C4 C5 -177.9(2)
C6 N2 C5 C4 -177.78(14)
Si1 N2 C5 C4 5.59(19)
N1 C4 C5 N2 0.8(2)
C3 C4 C5 N2 178.6(2)
C5 N2 C6 C7 1.5(3)
Si1 N2 C6 C7 178.27(14)
C5 N2 C6 C11 179.85(15)
Si1 N2 C6 C11 -3.40(16)
C11 C6 C7 C8 0.0(3)
N2 C6 C7 C8 178.19(16)
C6 C7 C8 C9 -0.1(3)
C7 C8 C9 C10 0.2(3)
C8 C9 C10 C11 -0.1(3)
Si1 O1 C11 C10 -177.98(13)
Si1 O1 C11 C6 3.58(19)
C9 C10 C11 O1 -178.43(16)
C9 C10 C11 C6 -0.1(3)
C7 C6 C11 O1 178.58(15)
N2 C6 C11 O1 0.10(19)
C7 C6 C11 C10 0.1(2)
N2 C6 C11 C10 -178.42(14)
O1 Si1 C12 C13 25.24(15)
C18 Si1 C12 C13 -70.98(17)
N2 Si1 C12 C13 111.15(15)
N1 Si1 C12 C13 -167.72(15)
O1 Si1 C12 C17 -158.50(15)
C18 Si1 C12 C17 105.28(17)
N2 Si1 C12 C17 -72.59(17)
N1 Si1 C12 C17 8.53(17)
C17 C12 C13 C14 -1.5(3)
Si1 C12 C13 C14 175.04(16)
C12 C13 C14 C15 1.6(3)
C13 C14 C15 C16 -0.2(4)
C14 C15 C16 C17 -1.2(4)
C15 C16 C17 C12 1.3(3)
C13 C12 C17 C16 0.1(3)
Si1 C12 C17 C16 -176.26(16)
C36 Si2 O2 C29 146.80(15)
C30 Si2 O2 C29 -99.41(15)
N4 Si2 O2 C29 10.09(14)
N3 Si2 O2 C29 43.2(3)
O2 Si2 N3 C19 144.4(2)
C36 Si2 N3 C19 41.1(2)
C30 Si2 N3 C19 -72.8(2)
N4 Si2 N3 C19 177.9(2)
O2 Si2 N3 C22 -35.6(3)
C36 Si2 N3 C22 -139.01(14)
C30 Si2 N3 C22 107.09(13)
N4 Si2 N3 C22 -2.13(12)
O2 Si2 N4 C23 171.58(13)
C36 Si2 N4 C23 85.98(16)
C30 Si2 N4 C23 -91.74(13)
N3 Si2 N4 C23 2.66(12)
O2 Si2 N4 C24 -9.68(11)
C36 Si2 N4 C24 -95.28(15)
C30 Si2 N4 C24 87.00(12)
N3 Si2 N4 C24 -178.60(12)
C22 N3 C19 C20 0.1(2)
Si2 N3 C19 C20 -179.99(16)
N3 C19 C20 C21 0.3(3)
C19 C20 C21 C22 -0.6(2)
C19 N3 C22 C21 -0.4(2)
Si2 N3 C22 C21 179.60(12)
C19 N3 C22 C23 -178.67(16)
Si2 N3 C22 C23 1.38(19)
C20 C21 C22 N3 0.6(2)
C20 C21 C22 C23 178.2(2)
C24 N4 C23 C22 178.84(14)
Si2 N4 C23 C22 -2.65(19)
N3 C22 C23 N4 0.8(2)
C21 C22 C23 N4 -176.71(19)
C23 N4 C24 C25 5.6(3)
Si2 N4 C24 C25 -173.02(14)
C23 N4 C24 C29 -174.01(16)
Si2 N4 C24 C29 7.41(17)
C29 C24 C25 C26 0.6(3)
N4 C24 C25 C26 -178.91(16)
C24 C25 C26 C27 0.1(3)
C25 C26 C27 C28 -0.4(3)
C26 C27 C28 C29 0.1(3)
Si2 O2 C29 C24 -8.6(2)
Si2 O2 C29 C28 173.07(16)
C25 C24 C29 O2 -179.42(16)
N4 C24 C29 O2 0.2(2)
C25 C24 C29 C28 -1.0(3)
N4 C24 C29 C28 178.64(16)
C27 C28 C29 O2 178.90(19)
C27 C28 C29 C24 0.6(3)
O2 Si2 C30 C31 154.75(16)
C36 Si2 C30 C31 -109.60(17)
N4 Si2 C30 C31 68.69(17)
N3 Si2 C30 C31 -13.02(17)
O2 Si2 C30 C35 -28.19(16)
C36 Si2 C30 C35 67.45(17)
N4 Si2 C30 C35 -114.26(16)
N3 Si2 C30 C35 164.03(15)
C35 C30 C31 C32 0.8(3)
Si2 C30 C31 C32 177.94(16)
C30 C31 C32 C33 -0.7(3)
C31 C32 C33 C34 -0.3(4)
C32 C33 C34 C35 1.1(4)
C33 C34 C35 C30 -0.9(4)
C31 C30 C35 C34 0.0(3)
Si2 C30 C35 C34 -177.28(19)
